data_2215820
loop_
_publ_author_name
'B. Thimme Gowda'
'Sabine Foro'
'Hartmut Fuess'

_publ_section_title
;
 2-Chloro-<i>N</i>-(4-chlorophenyl)acetamide
;
_journal_coeditor_code BT2563
_journal_issue 11
_journal_name_full 'Acta Crystallographica Section E'
_journal_page_first o4488
_journal_page_last o4488
_journal_paper_doi 10.1107/S1600536807053093
_journal_volume 63
_journal_year 2007
_chemical_formula_iupac 'C8 H7 Cl2 N O'
_chemical_formula_moiety 'C8 H7 Cl2 N O'
_chemical_formula_sum 'C8 H7 Cl2 N O'
_chemical_formula_weight 204.05
_chemical_name_systematic
;
2-Chloro-<i>N</i>-(4-chlorophenyl)acetamide
;
_space_group_IT_number 14
_symmetry_cell_setting monoclinic
_symmetry_space_group_name_Hall '-P 2yn'
_symmetry_space_group_name_H-M 'P 1 21/n 1'
_atom_sites_solution_hydrogens geom
_atom_sites_solution_primary direct
_atom_sites_solution_secondary difmap
_audit_creation_method SHELXL-97
_cell_angle_alpha 90.00
_cell_angle_beta 99.89(2)
_cell_angle_gamma 90.00
_cell_formula_units_Z 4
_cell_length_a 4.4223(9)
_cell_length_b 22.469(4)
_cell_length_c 9.022(2)
_cell_measurement_reflns_used 25
_cell_measurement_temperature 299(2)
_cell_measurement_theta_max 21.11
_cell_measurement_theta_min 3.94
_cell_volume 883.1(3)
_computing_cell_refinement 'CAD-4/PC software (Enraf--Nonius, 1996)'
_computing_data_collection 'CAD-4/PC software (Enraf--Nonius, 1996)'
_computing_data_reduction 'REDU4 (Stoe & Cie, 1987)'
_computing_molecular_graphics 'PLATON (Spek, 2003)'
_computing_publication_material 'SHELXL97 (Sheldrick, 1997)'
_computing_structure_refinement 'SHELXL97 (Sheldrick, 1997)'
_computing_structure_solution 'SHELXS97 (Sheldrick, 1997)'
_diffrn_ambient_temperature 299(2)
_diffrn_measured_fraction_theta_full 0.999
_diffrn_measured_fraction_theta_max 0.999
_diffrn_measurement_device_type 'Enraf--Nonius CAD-4'
_diffrn_measurement_method \w/2\q
_diffrn_radiation_monochromator graphite
_diffrn_radiation_source 'fine-focus sealed tube'
_diffrn_radiation_type MoK\a
_diffrn_radiation_wavelength 0.71073
_diffrn_reflns_av_R_equivalents 0.0357
_diffrn_reflns_av_sigmaI/netI 0.0254
_diffrn_reflns_limit_h_max 1
_diffrn_reflns_limit_h_min -5
_diffrn_reflns_limit_k_max 0
_diffrn_reflns_limit_k_min -26
_diffrn_reflns_limit_l_max 10
_diffrn_reflns_limit_l_min -10
_diffrn_reflns_number 1987
_diffrn_reflns_theta_full 25.10
_diffrn_reflns_theta_max 25.10
_diffrn_reflns_theta_min 1.81
_diffrn_standards_decay_% 1.0
_diffrn_standards_interval_time 120
_diffrn_standards_number 3
_exptl_absorpt_coefficient_mu 0.681
_exptl_absorpt_correction_T_max 0.9667
_exptl_absorpt_correction_T_min 0.7255
_exptl_absorpt_correction_type psi-scan
_exptl_absorpt_process_details '(North <i>et al.</i>,  1968)'
_exptl_crystal_colour colourless
_exptl_crystal_density_diffrn 1.535
_exptl_crystal_density_method 'not measured'
_exptl_crystal_description rod
_exptl_crystal_F_000 416
_exptl_crystal_size_max 0.50
_exptl_crystal_size_mid 0.15
_exptl_crystal_size_min 0.05
_refine_diff_density_max 0.505
_refine_diff_density_min -0.365
_refine_ls_extinction_coef 0.055(6)
_refine_ls_extinction_expression Fc^*^=kFc[1+0.001xFc^2^\l^3^/sin(2\q)]^-1/4^
_refine_ls_extinction_method 'SHELXL97 (Sheldrick, 1997)'
_refine_ls_goodness_of_fit_ref 1.079
_refine_ls_hydrogen_treatment constr
_refine_ls_matrix_type full
_refine_ls_number_parameters 110
_refine_ls_number_reflns 1575
_refine_ls_number_restraints 0
_refine_ls_restrained_S_all 1.079
_refine_ls_R_factor_all 0.0559
_refine_ls_R_factor_gt 0.0453
_refine_ls_shift/su_max 0.000
_refine_ls_shift/su_mean 0.000
_refine_ls_structure_factor_coef Fsqd
_refine_ls_weighting_details 'calc w=1/[\s^2^(Fo^2^)+(0.0695P)^2^+0.2824P] where P=(Fo^2^+2Fc^2^)/3'
_refine_ls_weighting_scheme calc
_refine_ls_wR_factor_gt 0.1183
_refine_ls_wR_factor_ref 0.1251
_reflns_number_gt 1325
_reflns_number_total 1575
_reflns_threshold_expression I>2s(I)
_cod_data_source_file bt2563.cif
_cod_data_source_block I
_cod_original_sg_symbol_H-M 'P 21/n'
_cod_database_code 2215820
_cod_database_fobs_code 2215820

loop_
_symmetry_equiv_pos_as_xyz
'x, y, z'
'-x+1/2, y+1/2, -z+1/2'
'-x, -y, -z'
'x-1/2, -y-1/2, z-1/2'

loop_
_atom_site_type_symbol
_atom_site_label
_atom_site_fract_x
_atom_site_fract_y
_atom_site_fract_z
_atom_site_U_iso_or_equiv
_atom_site_adp_type
_atom_site_calc_flag
_atom_site_refinement_flags
_atom_site_occupancy
Cl Cl1 0.5699(2) -0.02471(3) 0.21899(10) 0.0885(4) Uani d . 1
Cl Cl2 -0.51248(17) 0.34111(3) 0.26538(8) 0.0663(3) Uani d . 1
O O1 -0.2283(4) 0.23829(8) 0.14574(16) 0.0619(5) Uani d . 1
N N1 0.0322(4) 0.20364(8) 0.36674(19) 0.0453(5) Uani d . 1
H H1N 0.0775 0.2123 0.4608 0.054 Uiso calc R 1
C C1 0.1604(5) 0.15047(10) 0.3229(2) 0.0443(5) Uani d . 1
C C2 0.3877(6) 0.12376(11) 0.4262(3) 0.0525(6) Uani d . 1
H H2 0.4557 0.1423 0.5181 0.063 Uiso calc R 1
C C3 0.5145(7) 0.07017(12) 0.3951(3) 0.0625(7) Uani d . 1
H H3 0.6650 0.0522 0.4656 0.075 Uiso calc R 1
C C4 0.4146(7) 0.04365(12) 0.2578(3) 0.0619(7) Uani d . 1
C C5 0.1925(7) 0.06973(12) 0.1538(3) 0.0643(7) Uani d . 1
H H5 0.1277 0.0513 0.0615 0.077 Uiso calc R 1
C C6 0.0649(7) 0.12291(12) 0.1849(3) 0.0554(6) Uani d . 1
H H6 -0.0855 0.1405 0.1138 0.067 Uiso calc R 1
C C7 -0.1506(5) 0.24245(11) 0.2818(2) 0.0440(5) Uani d . 1
C C8 -0.2504(6) 0.29315(12) 0.3730(3) 0.0557(6) Uani d . 1
H H8A -0.0709 0.3157 0.4178 0.067 Uiso calc R 1
H H8B -0.3432 0.2768 0.4540 0.067 Uiso calc R 1

loop_
_atom_site_aniso_label
_atom_site_aniso_U_11
_atom_site_aniso_U_22
_atom_site_aniso_U_33
_atom_site_aniso_U_12
_atom_site_aniso_U_13
_atom_site_aniso_U_23
Cl1 0.1344(8) 0.0529(4) 0.0908(6) 0.0109(4) 0.0547(6) -0.0021(4)
Cl2 0.0744(5) 0.0662(5) 0.0552(4) 0.0144(3) 0.0024(3) 0.0104(3)
O1 0.0878(13) 0.0658(11) 0.0268(8) 0.0072(10) -0.0055(8) 0.0001(7)
N1 0.0602(11) 0.0495(11) 0.0243(8) -0.0041(9) 0.0017(8) -0.0003(7)
C1 0.0587(14) 0.0443(11) 0.0310(10) -0.0098(10) 0.0106(9) 0.0021(8)
C2 0.0630(14) 0.0545(13) 0.0387(12) -0.0037(11) 0.0055(10) 0.0002(10)
C3 0.0736(17) 0.0588(15) 0.0565(15) 0.0037(13) 0.0151(13) 0.0057(12)
C4 0.0866(19) 0.0474(14) 0.0597(15) -0.0076(13) 0.0353(14) 0.0008(12)
C5 0.095(2) 0.0556(15) 0.0451(13) -0.0148(14) 0.0192(14) -0.0096(12)
C6 0.0736(16) 0.0541(14) 0.0377(12) -0.0093(12) 0.0068(11) -0.0034(10)
C7 0.0486(12) 0.0532(12) 0.0286(10) -0.0082(10) 0.0022(8) 0.0024(9)
C8 0.0585(14) 0.0692(16) 0.0373(12) 0.0090(12) 0.0025(11) 0.0000(11)

loop_
_atom_type_symbol
_atom_type_description
_atom_type_scat_dispersion_real
_atom_type_scat_dispersion_imag
_atom_type_scat_source
C C 0.0033 0.0016 'International Tables Vol C Tables 4.2.6.8 and 6.1.1.4'
H H 0.0000 0.0000 'International Tables Vol C Tables 4.2.6.8 and 6.1.1.4'
Cl Cl 0.1484 0.1585 'International Tables Vol C Tables 4.2.6.8 and 6.1.1.4'
N N 0.0061 0.0033 'International Tables Vol C Tables 4.2.6.8 and 6.1.1.4'
O O 0.0106 0.0060 'International Tables Vol C Tables 4.2.6.8 and 6.1.1.4'

loop_
_geom_angle_atom_site_label_1
_geom_angle_atom_site_label_2
_geom_angle_atom_site_label_3
_geom_angle
C7 N1 C1 128.72(18)
C7 N1 H1N 115.6
C1 N1 H1N 115.6
C2 C1 C6 118.9(2)
C2 C1 N1 117.3(2)
C6 C1 N1 123.7(2)
C3 C2 C1 121.0(2)
C3 C2 H2 119.5
C1 C2 H2 119.5
C4 C3 C2 118.9(3)
C4 C3 H3 120.6
C2 C3 H3 120.6
C5 C4 C3 120.9(3)
C5 C4 Cl1 120.1(2)
C3 C4 Cl1 119.1(2)
C4 C5 C6 120.3(2)
C4 C5 H5 119.8
C6 C5 H5 119.8
C5 C6 C1 120.0(3)
C5 C6 H6 120.0
C1 C6 H6 120.0
O1 C7 N1 124.4(2)
O1 C7 C8 123.1(2)
N1 C7 C8 112.56(18)
C7 C8 Cl2 112.92(16)
C7 C8 H8A 109.0
Cl2 C8 H8A 109.0
C7 C8 H8B 109.0
Cl2 C8 H8B 109.0
H8A C8 H8B 107.8

loop_
_geom_bond_atom_site_label_1
_geom_bond_atom_site_label_2
_geom_bond_distance
Cl1 C4 1.742(3)
Cl2 C8 1.749(3)
O1 C7 1.221(2)
N1 C7 1.337(3)
N1 C1 1.408(3)
N1 H1N 0.8600
C1 C2 1.385(3)
C1 C6 1.389(3)
C2 C3 1.377(4)
C2 H2 0.9300
C3 C4 1.377(4)
C3 H3 0.9300
C4 C5 1.369(4)
C5 C6 1.371(4)
C5 H5 0.9300
C6 H6 0.9300
C7 C8 1.514(3)
C8 H8A 0.9700
C8 H8B 0.9700

loop_
_geom_hbond_atom_site_label_D
_geom_hbond_atom_site_label_H
_geom_hbond_atom_site_label_A
_geom_hbond_site_symmetry_A
_geom_hbond_distance_DH
_geom_hbond_distance_HA
_geom_hbond_distance_DA
_geom_hbond_angle_DHA
N1 H1N O1 4_666 0.86 2.06 2.871(2) 156.0

loop_
_geom_torsion_atom_site_label_1
_geom_torsion_atom_site_label_2
_geom_torsion_atom_site_label_3
_geom_torsion_atom_site_label_4
_geom_torsion
C7 N1 C1 C2 168.2(2)
C7 N1 C1 C6 -13.8(4)
C6 C1 C2 C3 -1.2(4)
N1 C1 C2 C3 176.8(2)
C1 C2 C3 C4 0.9(4)
C2 C3 C4 C5 -0.2(4)
C2 C3 C4 Cl1 -179.0(2)
C3 C4 C5 C6 -0.1(4)
Cl1 C4 C5 C6 178.6(2)
C4 C5 C6 C1 -0.2(4)
C2 C1 C6 C5 0.9(4)
N1 C1 C6 C5 -177.0(2)
C1 N1 C7 O1 -2.9(4)
C1 N1 C7 C8 177.7(2)
O1 C7 C8 Cl2 5.1(3)
N1 C7 C8 Cl2 -175.47(17)

loop_
_cod_related_entry_id
_cod_related_entry_database
_cod_related_entry_code
1 ChemSpider 85644
